data_7118915
loop_
_publ_author_name
'Liang, Guang-Ming'
'Ni, Qing-Ling'
'Zou, Hua-Hong'
'Gui, Liu-Cheng'
'Wang, Xiu-Jian'

_publ_section_title
;
 Rare double spin canting antiferromagnetic behaviours in a [Co24]
 cluster.
;
_journal_issue 30
_journal_name_full 'Chemical communications (Cambridge, England)'
_journal_page_first 5293
_journal_page_last 5296
_journal_paper_doi 10.1039/c6cc00568c
_journal_volume 52
_journal_year 2016
_chemical_formula_sum 'C145 H161 Co24 N9 O101'
_chemical_formula_weight 5060.15
_chemical_name_systematic
; 
 ? 
;
_space_group_IT_number 113
_symmetry_cell_setting tetragonal
_symmetry_space_group_name_Hall 'P -4 2ab'
_symmetry_space_group_name_H-M 'P -4 21 m'
_atom_sites_solution_hydrogens geom
_atom_sites_solution_primary direct
_atom_sites_solution_secondary difmap
_audit_creation_method SHELXL-97
_audit_update_record
;
2016-01-19 deposited with the CCDC.
2016-03-15 downloaded from the CCDC.
;
_cell_angle_alpha 90.00
_cell_angle_beta 90.00
_cell_angle_gamma 90.00
_cell_formula_units_Z 2
_cell_length_a 27.646(5)
_cell_length_b 27.646(5)
_cell_length_c 17.306(3)
_cell_measurement_temperature 107(2)
_cell_volume 13227(4)
_computing_structure_refinement 'SHELXL-97 (Sheldrick, 1997)'
_computing_structure_solution 'SHELXS-97 (Sheldrick, 1990)'
_diffrn_ambient_temperature 107(2)
_diffrn_measured_fraction_theta_full 0.995
_diffrn_measured_fraction_theta_max 0.995
_diffrn_measurement_device_type '1W1A, Beijing Synchrotron Radiation Facility'
_diffrn_radiation_monochromator graphite
_diffrn_radiation_source 'fine-focus sealed tube'
_diffrn_radiation_type synchrotron
_diffrn_radiation_wavelength 0.75000
_diffrn_reflns_av_R_equivalents 0.1300
_diffrn_reflns_av_sigmaI/netI 0.0803
_diffrn_reflns_limit_h_max 27
_diffrn_reflns_limit_h_min -27
_diffrn_reflns_limit_k_max 27
_diffrn_reflns_limit_k_min -27
_diffrn_reflns_limit_l_max 17
_diffrn_reflns_limit_l_min 0
_diffrn_reflns_number 26824
_diffrn_reflns_theta_full 22.30
_diffrn_reflns_theta_max 22.30
_diffrn_reflns_theta_min 1.46
_exptl_absorpt_coefficient_mu 1.534
_exptl_crystal_colour pink
_exptl_crystal_density_diffrn 1.271
_exptl_crystal_density_method 'not measured'
_exptl_crystal_description block
_exptl_crystal_F_000 5100
_platon_squeeze_details
;
;
_refine_diff_density_max 0.884
_refine_diff_density_min -0.535
_refine_diff_density_rms 0.101
_refine_ls_abs_structure_details 'Flack H D (1983), Acta Cryst. A39, 876-881'
_refine_ls_abs_structure_Flack 0.00
_refine_ls_extinction_coef 0.00051(11)
_refine_ls_extinction_expression Fc^*^=kFc[1+0.001xFc^2^\l^3^/sin(2\q)]^-1/4^
_refine_ls_extinction_method SHELXL
_refine_ls_goodness_of_fit_ref 1.038
_refine_ls_hydrogen_treatment mixed
_refine_ls_matrix_type full
_refine_ls_number_parameters 656
_refine_ls_number_reflns 7403
_refine_ls_number_restraints 0
_refine_ls_restrained_S_all 1.038
_refine_ls_R_factor_all 0.0695
_refine_ls_R_factor_gt 0.0662
_refine_ls_shift/su_max 0.001
_refine_ls_shift/su_mean 0.000
_refine_ls_structure_factor_coef Fsqd
_refine_ls_weighting_details 'calc w=1/[\s^2^(Fo^2^)+(0.1375P)^2^+0.0000P] where P=(Fo^2^+2Fc^2^)/3'
_refine_ls_weighting_scheme calc
_refine_ls_wR_factor_gt 0.1834
_refine_ls_wR_factor_ref 0.1883
_reflns_number_gt 6646
_reflns_number_total 7403
_reflns_threshold_expression >2sigma(I)
_cod_data_source_file c6cc00568c2.cif
_cod_data_source_block 1
_cod_depositor_comments 'Adding full bibliography for 7118915.cif.'
_cod_database_code 7118915

loop_
_symmetry_equiv_pos_as_xyz
'x, y, z'
'y, -x, -z'
'-x, -y, z'
'-y, x, -z'
'x+1/2, -y+1/2, -z'
'-y+1/2, -x+1/2, z'
'-x+1/2, y+1/2, -z'
'y+1/2, x+1/2, z'

loop_
_atom_site_label
_atom_site_type_symbol
_atom_site_fract_x
_atom_site_fract_y
_atom_site_fract_z
_atom_site_U_iso_or_equiv
_atom_site_adp_type
_atom_site_occupancy
_atom_site_symmetry_multiplicity
_atom_site_calc_flag
_atom_site_refinement_flags
Co1 Co 0.70741(4) 0.79259(4) 0.75415(11) 0.0815(5) Uani 1 2 d S
Co2 Co 0.59974(5) 0.80594(5) 0.71346(8) 0.0797(4) Uani 1 1 d .
Co3 Co 0.49685(5) 0.84966(5) 0.76448(7) 0.0756(4) Uani 1 1 d .
Co4 Co 0.44212(5) 0.78481(5) 0.88203(9) 0.0798(4) Uani 1 1 d .
Co5 Co 0.46436(4) 0.88497(4) 0.95497(7) 0.0682(4) Uani 1 1 d .
Co6 Co 0.53294(5) 0.87358(4) 1.10097(8) 0.0715(4) Uani 1 1 d .
Co7 Co 0.54331(5) 0.95669(5) 1.21608(10) 0.0706(5) Uani 1 2 d S
O1 O 0.6929(3) 0.7295(2) 0.6909(4) 0.090(2) Uani 1 1 d .
O2 O 0.6131(3) 0.7373(2) 0.6735(4) 0.0851(19) Uani 1 1 d .
O3 O 0.5101(3) 0.8398(2) 1.1971(4) 0.0803(17) Uani 1 1 d .
O4 O 0.5261(2) 0.8991(2) 1.2861(4) 0.0824(18) Uani 1 1 d .
O5 O 0.5661(3) 0.8224(3) 0.6090(4) 0.095(2) Uani 1 1 d .
O6 O 0.4928(2) 0.8537(3) 0.6464(4) 0.0839(19) Uani 1 1 d .
O7 O 0.6388(2) 0.7861(3) 0.8112(4) 0.0843(18) Uani 1 1 d .
O8 O 0.5901(2) 0.8020(3) 0.9140(4) 0.0811(17) Uani 1 1 d .
O9 O 0.5329(2) 0.7828(3) 0.7554(4) 0.0793(16) Uani 1 1 d .
O10 O 0.4907(3) 0.7331(2) 0.8416(5) 0.0876(19) Uani 1 1 d .
O11 O 0.5728(2) 0.8706(2) 0.7603(4) 0.0770(16) Uani 1 1 d .
O12 O 0.5338(2) 0.9094(2) 0.9891(4) 0.0744(16) Uani 1 1 d .
O13 O 0.4026(3) 0.8447(2) 0.9294(4) 0.0825(18) Uani 1 1 d .
O14 O 0.4589(2) 0.7630(2) 0.9949(4) 0.0787(17) Uani 1 1 d .
O15 O 0.4780(2) 0.8360(2) 1.0443(4) 0.0736(15) Uani 1 1 d .
O16 O 0.4754(2) 0.9207(3) 0.7726(4) 0.0858(19) Uani 1 1 d .
O17 O 0.4387(2) 0.9387(2) 0.8803(5) 0.065(2) Uani 1 2 d S
O18 O 0.4363(2) 0.9363(2) 1.0356(6) 0.082(3) Uani 1 2 d S
O19 O 0.4909(2) 0.9352(2) 1.1324(4) 0.0676(15) Uani 1 1 d .
O20 O 0.5000 1.0000 1.2761(7) 0.088(4) Uani 1 4 d S
O21 O 0.5252(5) 0.9748(5) 1.4083(9) 0.164(6) Uani 1 2 d S
O22 O 0.7452(2) 0.7548(2) 0.8385(6) 0.105(3) Uani 1 2 d S
H22A H 0.7729 0.7535 0.8159 0.158 Uiso 0.50 1 d PR
O23 O 0.6655(2) 0.8345(2) 0.6806(5) 0.078(2) Uani 1 2 d S
H23A H 0.6726 0.8274 0.6263 0.116 Uiso 1 2 d SR
O24 O 0.4937(2) 0.8389(2) 0.8795(3) 0.0676(15) Uani 1 1 d .
O25 O 0.4298(3) 0.8141(3) 0.7700(4) 0.094(2) Uani 1 1 d .
H25A H 0.4284 0.7917 0.7364 0.141 Uiso 1 1 d R
O26 O 0.5813(2) 0.8198(2) 1.0691(4) 0.0774(17) Uani 1 1 d .
H26A H 0.5685 0.8044 1.0318 0.116 Uiso 1 1 d R
H26B H 0.6063 0.8338 1.0513 0.116 Uiso 1 1 d R
O27 O 0.3821(3) 0.7331(4) 0.8848(6) 0.164(5) Uani 1 1 d .
H27A H 0.3928 0.7029 0.8698 0.246 Uiso 1 1 d R
H27B H 0.3795 0.7205 0.9386 0.246 Uiso 1 1 d R
O28 O 0.5876(3) 0.9124(3) 1.1484(5) 0.083(2) Uani 1 2 d S
H28A H 0.6083 0.8918 1.1808 0.125 Uiso 1 2 d SR
N1 N 0.5548(3) 0.6530(3) 1.0310(6) 0.101(3) Uani 1 1 d .
N2 N 0.4449(3) 0.9449(3) 0.8085(7) 0.074(3) Uani 1 2 d S
N3 N 0.4552(3) 0.9552(3) 1.1024(6) 0.116(7) Uani 1 2 d S
N4 N 0.5000 1.0000 1.3584(12) 0.105(6) Uani 1 4 d S
C1 C 0.6534(4) 0.7151(4) 0.6686(6) 0.086(3) Uani 1 1 d .
C2 C 0.6503(5) 0.6694(5) 0.6299(7) 0.100(4) Uani 1 1 d .
C3 C 0.6659(6) 0.6634(6) 0.5494(7) 0.130(5) Uani 1 1 d .
H3A H 0.6824 0.6883 0.5248 0.156 Uiso 1 1 calc R
C4 C 0.6556(8) 0.6188(9) 0.5078(9) 0.174(11) Uani 1 1 d .
H4A H 0.6615 0.6179 0.4549 0.209 Uiso 1 1 calc R
C5 C 0.6385(7) 0.5801(9) 0.5409(10) 0.153(7) Uani 1 1 d .
H5A H 0.6370 0.5510 0.5139 0.184 Uiso 1 1 calc R
C6 C 0.6224(5) 0.5828(5) 0.6182(9) 0.116(4) Uani 1 1 d .
H6A H 0.6065 0.5569 0.6412 0.139 Uiso 1 1 calc R
C7 C 0.6314(5) 0.6284(7) 0.6618(9) 0.136(6) Uani 1 1 d .
C8 C 0.6181(4) 0.6269(4) 0.7460(6) 0.085(3) Uani 1 1 d .
C9 C 0.5741(5) 0.6036(5) 0.7741(10) 0.117(5) Uani 1 1 d .
H9A H 0.5531 0.5901 0.7381 0.140 Uiso 1 1 calc R
C10 C 0.5622(4) 0.6007(4) 0.8507(8) 0.097(3) Uani 1 1 d .
H10A H 0.5328 0.5872 0.8656 0.116 Uiso 1 1 calc R
C11 C 0.5921(4) 0.6167(5) 0.9026(6) 0.096(3) Uani 1 1 d .
C12 C 0.6367(4) 0.6436(4) 0.8761(7) 0.097(4) Uani 1 1 d .
H12A H 0.6567 0.6581 0.9125 0.116 Uiso 1 1 calc R
C13 C 0.6475(4) 0.6466(4) 0.8029(7) 0.087(3) Uani 1 1 d .
H13A H 0.6758 0.6623 0.7884 0.104 Uiso 1 1 calc R
C14 C 0.5888(5) 0.6144(4) 0.9868(9) 0.116(4) Uani 1 1 d .
H14A H 0.6213 0.6177 1.0073 0.139 Uiso 1 1 calc R
H14B H 0.5775 0.5823 1.0004 0.139 Uiso 1 1 calc R
C15 C 0.5532(5) 0.6410(5) 1.1169(6) 0.106(3) Uani 1 1 d .
H15A H 0.5350 0.6113 1.1239 0.127 Uiso 1 1 calc R
H15B H 0.5859 0.6352 1.1349 0.127 Uiso 1 1 calc R
C16 C 0.5316(4) 0.6784(3) 1.1641(7) 0.085(3) Uani 1 1 d .
C17 C 0.5627(4) 0.7112(4) 1.2002(7) 0.097(3) Uani 1 1 d .
H17A H 0.5958 0.7099 1.1911 0.116 Uiso 1 1 calc R
C18 C 0.5431(4) 0.7472(4) 1.2515(6) 0.083(3) Uani 1 1 d .
H18A H 0.5632 0.7708 1.2725 0.100 Uiso 1 1 calc R
C19 C 0.4945(4) 0.7468(3) 1.2697(5) 0.078(3) Uani 1 1 d .
C20 C 0.4657(4) 0.7130(4) 1.2327(7) 0.092(3) Uani 1 1 d .
H20A H 0.4326 0.7137 1.2423 0.111 Uiso 1 1 calc R
C21 C 0.4835(4) 0.6778(3) 1.1814(6) 0.086(3) Uani 1 1 d .
H21A H 0.4630 0.6547 1.1599 0.103 Uiso 1 1 calc R
C22 C 0.4740(4) 0.7791(3) 1.3260(6) 0.077(2) Uani 1 1 d .
C23 C 0.4443(4) 0.7607(4) 1.3896(8) 0.105(4) Uani 1 1 d .
H23B H 0.4384 0.7276 1.3906 0.126 Uiso 1 1 calc R
C24 C 0.4250(5) 0.7872(4) 1.4465(6) 0.102(4) Uani 1 1 d .
H24A H 0.4047 0.7735 1.4834 0.122 Uiso 1 1 calc R
C25 C 0.4365(5) 0.8356(4) 1.4476(6) 0.094(3) Uani 1 1 d .
H25B H 0.4258 0.8547 1.4885 0.113 Uiso 1 1 calc R
C26 C 0.4632(4) 0.8564(4) 1.3906(6) 0.081(3) Uani 1 1 d .
H26C H 0.4690 0.8895 1.3920 0.097 Uiso 1 1 calc R
C27 C 0.4821(3) 0.8291(3) 1.3301(6) 0.073(3) Uani 1 1 d .
C28 C 0.5083(4) 0.8575(4) 1.2638(7) 0.087(3) Uani 1 1 d .
C29 C 0.5016(4) 0.6513(5) 0.9958(8) 0.114(4) Uani 1 1 d .
H29A H 0.4924 0.6831 0.9791 0.171 Uiso 1 1 calc R
H29B H 0.4794 0.6401 1.0346 0.171 Uiso 1 1 calc R
H29C H 0.5010 0.6295 0.9526 0.171 Uiso 1 1 calc R
C30 C 0.5798(5) 0.7028(4) 1.0148(8) 0.123(5) Uani 1 1 d .
H30A H 0.5885 0.7047 0.9612 0.184 Uiso 1 1 calc R
H30B H 0.6083 0.7056 1.0461 0.184 Uiso 1 1 calc R
H30C H 0.5578 0.7286 1.0272 0.184 Uiso 1 1 calc R
C31 C 0.5240(5) 0.8426(4) 0.5988(8) 0.106(4) Uani 1 1 d .
H31A H 0.5163 0.8497 0.5477 0.127 Uiso 1 1 calc R
C32 C 0.6290(5) 0.7892(4) 0.8852(7) 0.093(3) Uani 1 1 d .
H32A H 0.6536 0.7809 0.9193 0.112 Uiso 1 1 calc R
C33 C 0.5234(5) 0.7434(5) 0.7986(9) 0.108(5) Uani 1 1 d .
H33A H 0.5468 0.7193 0.7943 0.129 Uiso 1 1 calc R
C34 C 0.5870(4) 0.9130(4) 0.7724(7) 0.070(3) Uani 1 2 d S
H34A H 0.5648 0.9352 0.7916 0.084 Uiso 1 2 calc SR
C35 C 0.5544(3) 0.9456(3) 0.9643(10) 0.078(4) Uani 1 2 d S
H35A H 0.5407 0.9593 0.9205 0.094 Uiso 1 2 calc SR
C36 C 0.3586(4) 0.8586(4) 0.9159(9) 0.090(4) Uani 1 2 d S
H36A H 0.3364 0.8364 0.8962 0.108 Uiso 1 2 calc SR
C37 C 0.4742(3) 0.7905(3) 1.0477(5) 0.066(2) Uani 1 1 d .
H37A H 0.4836 0.7758 1.0937 0.079 Uiso 1 1 calc R
O30 O 0.8816(13) 0.6184(13) 0.8004(11) 0.32(2) Uani 1 2 d S
H30D H 0.8917 0.6081 0.8437 0.476 Uiso 1 2 d SR
C39 C 0.8422(6) 0.6578(6) 0.8093(13) 0.33(4) Uani 1 2 d S
H39A H 0.8576 0.6855 0.8177 0.400 Uiso 0.50 1 d PR
H39B H 0.8246 0.6554 0.7620 0.400 Uiso 0.50 1 d PR
H39C H 0.8213 0.6475 0.8515 0.400 Uiso 0.50 1 d PR
O29 O 0.5298(6) 0.9702(6) 0.6052(14) 0.202(8) Uiso 1 2 d S
C38 C 0.5000 1.0000 0.641(2) 0.152(11) Uiso 1 4 d S
H38A H 0.5000 1.0000 0.6948 0.182 Uiso 1 4 calc SR

loop_
_atom_site_aniso_label
_atom_site_aniso_U_11
_atom_site_aniso_U_22
_atom_site_aniso_U_33
_atom_site_aniso_U_23
_atom_site_aniso_U_13
_atom_site_aniso_U_12
Co1 0.0826(8) 0.0826(8) 0.0792(11) -0.0026(6) 0.0026(6) 0.0200(9)
Co2 0.0803(9) 0.0796(9) 0.0791(8) -0.0078(6) -0.0039(7) 0.0189(6)
Co3 0.0766(8) 0.0751(8) 0.0752(8) -0.0057(6) -0.0077(6) 0.0132(6)
Co4 0.0792(9) 0.0715(8) 0.0885(9) -0.0072(7) -0.0088(7) -0.0025(6)
Co5 0.0664(8) 0.0640(7) 0.0743(7) 0.0007(6) -0.0036(6) -0.0037(5)
Co6 0.0760(8) 0.0648(7) 0.0738(7) 0.0045(6) -0.0066(6) -0.0107(5)
Co7 0.0721(7) 0.0721(7) 0.0674(9) 0.0024(6) -0.0024(6) -0.0170(8)
O1 0.107(6) 0.079(5) 0.084(4) -0.022(3) 0.004(4) 0.017(4)
O2 0.108(6) 0.065(4) 0.083(4) -0.006(3) -0.007(4) 0.022(4)
O3 0.093(5) 0.077(4) 0.071(4) 0.004(3) 0.002(3) -0.017(3)
O4 0.086(4) 0.077(5) 0.084(4) 0.021(4) -0.007(4) -0.020(3)
O5 0.125(6) 0.097(5) 0.063(4) 0.001(3) -0.014(4) 0.029(5)
O6 0.069(4) 0.106(5) 0.076(4) -0.021(4) -0.007(3) 0.024(4)
O7 0.073(4) 0.097(5) 0.083(5) -0.006(4) 0.008(3) -0.001(3)
O8 0.075(5) 0.088(4) 0.081(4) -0.007(3) -0.007(4) 0.004(3)
O9 0.088(5) 0.070(4) 0.080(4) 0.000(4) -0.024(3) 0.010(3)
O10 0.081(5) 0.079(4) 0.103(5) -0.018(4) 0.003(4) 0.004(4)
O11 0.083(4) 0.073(4) 0.075(4) 0.000(3) -0.003(3) 0.012(3)
O12 0.065(4) 0.077(4) 0.081(4) -0.012(3) 0.006(3) -0.004(3)
O13 0.078(5) 0.071(4) 0.098(5) -0.013(3) -0.007(3) 0.006(3)
O14 0.070(4) 0.065(4) 0.101(5) -0.005(4) 0.000(4) -0.008(3)
O15 0.078(4) 0.065(4) 0.078(4) 0.004(3) -0.001(3) -0.005(3)
O16 0.083(4) 0.091(5) 0.084(4) -0.006(4) 0.005(4) 0.026(4)
O17 0.071(3) 0.071(3) 0.053(5) -0.001(3) -0.001(3) 0.005(4)
O18 0.071(3) 0.071(3) 0.105(7) 0.037(4) 0.037(4) 0.016(4)
O19 0.056(3) 0.089(4) 0.058(3) 0.012(3) -0.018(3) -0.008(3)
O20 0.100(6) 0.100(6) 0.065(8) 0.000 0.000 -0.032(7)
O21 0.182(9) 0.182(9) 0.130(11) 0.028(8) -0.028(8) -0.005(12)
O22 0.106(5) 0.106(5) 0.105(7) 0.001(4) -0.001(4) 0.035(6)
O23 0.082(4) 0.082(4) 0.068(5) 0.001(3) -0.001(3) 0.021(4)
O24 0.066(3) 0.079(4) 0.057(3) -0.002(3) -0.011(3) 0.009(3)
O25 0.096(5) 0.113(6) 0.072(4) -0.014(4) -0.029(4) -0.004(4)
O26 0.080(4) 0.079(4) 0.073(4) 0.007(3) 0.004(3) -0.011(3)
O27 0.129(7) 0.177(9) 0.186(10) -0.108(8) -0.109(8) 0.036(7)
O28 0.088(4) 0.088(4) 0.074(5) -0.002(4) 0.002(4) -0.011(5)
N1 0.092(6) 0.072(6) 0.139(8) 0.002(5) 0.018(6) 0.018(4)
N2 0.063(4) 0.063(4) 0.096(9) -0.007(4) -0.007(4) 0.008(5)
N3 0.159(12) 0.159(12) 0.029(6) -0.003(3) -0.003(3) -0.112(15)
N4 0.109(9) 0.109(9) 0.096(14) 0.000 0.000 -0.015(11)
C1 0.081(8) 0.103(8) 0.074(6) -0.028(6) -0.009(5) 0.029(7)
C2 0.099(9) 0.096(9) 0.104(9) 0.011(8) -0.014(7) 0.012(7)
C3 0.142(12) 0.152(13) 0.095(8) -0.042(9) -0.011(8) 0.020(9)
C4 0.21(2) 0.22(2) 0.091(10) -0.082(13) -0.041(12) 0.150(19)
C5 0.166(16) 0.20(2) 0.092(11) -0.007(12) -0.034(10) 0.051(15)
C6 0.091(8) 0.093(8) 0.164(13) -0.012(8) -0.034(8) 0.034(6)
C7 0.097(9) 0.189(17) 0.122(11) -0.067(12) -0.058(9) 0.065(10)
C8 0.097(8) 0.062(6) 0.097(7) -0.018(5) 0.007(6) 0.017(5)
C9 0.104(10) 0.089(8) 0.157(14) -0.028(8) -0.047(9) 0.015(7)
C10 0.060(6) 0.095(8) 0.135(10) -0.034(7) -0.008(7) 0.004(5)
C11 0.070(7) 0.136(10) 0.082(7) -0.014(7) 0.020(6) 0.030(7)
C12 0.107(9) 0.086(7) 0.097(8) -0.031(6) -0.012(7) 0.041(6)
C13 0.075(6) 0.084(7) 0.101(8) -0.022(6) -0.012(6) 0.016(5)
C14 0.112(9) 0.065(7) 0.170(12) -0.001(7) 0.035(8) 0.046(6)
C15 0.123(10) 0.104(9) 0.090(7) 0.014(7) -0.006(7) 0.000(7)
C16 0.086(8) 0.061(6) 0.107(7) -0.004(5) 0.016(6) -0.001(5)
C17 0.079(7) 0.094(8) 0.118(8) 0.019(7) -0.004(6) 0.007(6)
C18 0.074(7) 0.089(7) 0.086(6) 0.024(6) 0.008(5) 0.009(5)
C19 0.091(8) 0.065(6) 0.077(6) 0.005(5) 0.001(5) -0.017(5)
C20 0.076(7) 0.076(7) 0.124(9) 0.011(6) -0.009(6) -0.012(5)
C21 0.109(9) 0.049(5) 0.101(7) -0.001(5) 0.026(6) -0.009(5)
C22 0.073(6) 0.071(6) 0.089(6) 0.015(5) -0.009(5) -0.005(5)
C23 0.106(8) 0.062(6) 0.147(11) 0.038(7) -0.005(8) -0.019(6)
C24 0.130(10) 0.093(9) 0.082(7) -0.012(6) 0.050(7) -0.001(7)
C25 0.125(9) 0.077(8) 0.081(6) 0.000(6) 0.009(7) -0.014(6)
C26 0.090(7) 0.072(6) 0.081(6) 0.007(5) 0.007(6) -0.035(5)
C27 0.059(5) 0.075(7) 0.086(6) 0.020(5) 0.010(5) -0.012(4)
C28 0.086(7) 0.076(7) 0.098(8) 0.016(6) 0.010(6) 0.006(5)
C29 0.081(8) 0.095(8) 0.166(11) -0.013(8) -0.017(8) 0.015(5)
C30 0.161(12) 0.057(6) 0.150(11) -0.003(7) 0.032(10) 0.015(7)
C31 0.139(11) 0.081(7) 0.098(8) 0.009(6) -0.042(8) 0.045(7)
C32 0.090(8) 0.090(8) 0.100(9) -0.004(6) 0.003(7) 0.012(6)
C33 0.083(8) 0.113(10) 0.128(10) -0.058(9) -0.039(8) 0.032(7)
C34 0.080(6) 0.080(6) 0.050(7) -0.001(4) 0.001(4) 0.017(7)
C35 0.054(4) 0.054(4) 0.127(11) -0.021(6) 0.021(6) -0.023(6)
C36 0.082(6) 0.082(6) 0.106(11) -0.016(6) -0.016(6) -0.003(8)
C37 0.065(5) 0.056(6) 0.076(5) 0.014(5) 0.003(4) 0.008(4)
O30 0.42(3) 0.42(3) 0.106(13) 0.044(19) -0.044(19) -0.17(4)
C39 0.46(6) 0.46(6) 0.073(13) 0.036(9) -0.036(9) 0.37(7)

loop_
_atom_type_symbol
_atom_type_description
_atom_type_scat_dispersion_real
_atom_type_scat_dispersion_imag
_atom_type_scat_source
C C 0.0033 0.0016 'International Tables Vol C Tables 4.2.6.8 and 6.1.1.4'
H H 0.0000 0.0000 'International Tables Vol C Tables 4.2.6.8 and 6.1.1.4'
Co Co 0.3494 0.9721 'International Tables Vol C Tables 4.2.6.8 and 6.1.1.4'
In In -0.7276 1.3100 'International Tables Vol C Tables 4.2.6.8 and 6.1.1.4'
N N 0.0061 0.0033 'International Tables Vol C Tables 4.2.6.8 and 6.1.1.4'
O O 0.0106 0.0060 'International Tables Vol C Tables 4.2.6.8 and 6.1.1.4'

loop_
_geom_angle_atom_site_label_1
_geom_angle_atom_site_label_2
_geom_angle_atom_site_label_3
_geom_angle
_geom_angle_site_symmetry_1
_geom_angle_site_symmetry_3
O22 Co1 O23 173.2(4) . .
O22 Co1 O1 92.5(3) . .
O23 Co1 O1 92.2(3) . .
O22 Co1 O1 92.5(3) . 6_665
O23 Co1 O1 92.2(3) . 6_665
O1 Co1 O1 92.7(4) . 6_665
O22 Co1 O7 94.5(3) . 6_665
O23 Co1 O7 80.5(3) . 6_665
O1 Co1 O7 172.3(3) . 6_665
O1 Co1 O7 90.0(3) 6_665 6_665
O22 Co1 O7 94.5(3) . .
O23 Co1 O7 80.5(3) . .
O1 Co1 O7 90.0(3) . .
O1 Co1 O7 172.3(3) 6_665 .
O7 Co1 O7 86.4(4) 6_665 .
O2 Co2 O23 95.9(3) . .
O2 Co2 O7 86.4(3) . .
O23 Co2 O7 82.4(3) . .
O2 Co2 O5 89.4(3) . .
O23 Co2 O5 94.1(3) . .
O7 Co2 O5 174.2(3) . .
O2 Co2 O9 89.6(3) . .
O23 Co2 O9 173.9(3) . .
O7 Co2 O9 95.5(3) . .
O5 Co2 O9 88.5(3) . .
O2 Co2 O11 168.7(3) . .
O23 Co2 O11 95.4(3) . .
O7 Co2 O11 95.5(3) . .
O5 Co2 O11 89.4(3) . .
O9 Co2 O11 79.1(3) . .
O24 Co3 O6 172.2(3) . .
O24 Co3 O16 93.5(3) . .
O6 Co3 O16 90.0(3) . .
O24 Co3 O25 81.2(3) . .
O6 Co3 O25 91.3(3) . .
O16 Co3 O25 100.9(3) . .
O24 Co3 O9 87.9(2) . .
O6 Co3 O9 90.0(3) . .
O16 Co3 O9 168.5(3) . .
O25 Co3 O9 90.6(3) . .
O24 Co3 O11 96.6(2) . .
O6 Co3 O11 90.3(3) . .
O16 Co3 O11 91.5(3) . .
O25 Co3 O11 167.5(3) . .
O9 Co3 O11 77.0(3) . .
O24 Co4 O10 92.5(3) . .
O24 Co4 O14 94.3(2) . .
O10 Co4 O14 88.5(3) . .
O24 Co4 O25 79.3(3) . .
O10 Co4 O25 93.3(3) . .
O14 Co4 O25 173.5(3) . .
O24 Co4 O13 78.5(2) . .
O10 Co4 O13 170.4(3) . .
O14 Co4 O13 88.8(3) . .
O25 Co4 O13 88.4(3) . .
O24 Co4 O27 174.4(3) . .
O10 Co4 O27 92.7(3) . .
O14 Co4 O27 87.7(3) . .
O25 Co4 O27 98.5(4) . .
O13 Co4 O27 96.3(3) . .
O24 Co5 O13 81.6(3) . .
O24 Co5 O15 89.8(2) . .
O13 Co5 O15 87.7(3) . .
O24 Co5 O17 100.8(2) . .
O13 Co5 O17 88.3(3) . .
O15 Co5 O17 168.0(3) . .
O24 Co5 O12 91.1(2) . .
O13 Co5 O12 166.2(3) . .
O15 Co5 O12 80.6(3) . .
O17 Co5 O12 104.6(3) . .
O24 Co5 O18 177.1(3) . .
O13 Co5 O18 101.3(3) . .
O15 Co5 O18 90.8(3) . .
O17 Co5 O18 78.9(3) . .
O12 Co5 O18 86.3(3) . .
O3 Co6 O28 98.4(3) . .
O3 Co6 O26 95.1(3) . .
O28 Co6 O26 90.3(3) . .
O3 Co6 O15 85.9(3) . .
O28 Co6 O15 175.7(3) . .
O26 Co6 O15 89.3(3) . .
O3 Co6 O19 89.4(3) . .
O28 Co6 O19 83.2(3) . .
O26 Co6 O19 172.6(2) . .
O15 Co6 O19 97.0(2) . .
O3 Co6 O12 162.2(3) . .
O28 Co6 O12 96.4(3) . .
O26 Co6 O12 94.7(2) . .
O15 Co6 O12 79.4(2) . .
O19 Co6 O12 82.5(2) . .
O20 Co7 O4 91.1(3) . .
O20 Co7 O4 91.1(3) . 6_665
O4 Co7 O4 90.6(4) . 6_665
O20 Co7 O28 177.5(4) . .
O4 Co7 O28 90.7(3) . .
O4 Co7 O28 90.7(3) 6_665 .
O20 Co7 O19 96.5(3) . .
O4 Co7 O19 91.6(2) . .
O4 Co7 O19 172.0(3) 6_665 .
O28 Co7 O19 81.7(3) . .
O20 Co7 O19 96.5(3) . 6_665
O4 Co7 O19 172.0(3) . 6_665
O4 Co7 O19 91.6(2) 6_665 6_665
O28 Co7 O19 81.7(3) . 6_665
O19 Co7 O19 85.2(3) . 6_665
C1 O1 Co1 127.2(6) . .
C1 O2 Co2 128.6(7) . .
C28 O3 Co6 126.3(7) . .
C28 O4 Co7 126.5(7) . .
C31 O5 Co2 127.6(8) . .
C31 O6 Co3 128.0(6) . .
C32 O7 Co2 131.9(7) . .
C32 O7 Co1 128.9(7) . .
Co2 O7 Co1 93.6(3) . .
C33 O9 Co2 127.7(7) . .
C33 O9 Co3 125.3(7) . .
Co2 O9 Co3 100.1(3) . .
C33 O10 Co4 121.9(8) . .
C34 O11 Co2 138.5(7) . .
C34 O11 Co3 123.0(6) . .
Co2 O11 Co3 97.4(3) . .
C35 O12 Co5 125.6(8) . .
C35 O12 Co6 133.4(9) . .
Co5 O12 Co6 95.4(3) . .
C36 O13 Co5 130.5(7) . .
C36 O13 Co4 129.5(7) . .
Co5 O13 Co4 94.3(3) . .
C37 O14 Co4 125.3(5) . .
C37 O15 Co6 122.3(6) . .
C37 O15 Co5 131.7(6) . .
Co6 O15 Co5 99.0(3) . .
N2 O16 Co3 138.1(7) . .
N2 O17 Co5 131.0(2) . 8_455
N2 O17 Co5 131.0(2) . .
Co5 O17 Co5 95.7(3) 8_455 .
N3 O18 Co5 131.7(3) . 8_455
N3 O18 Co5 131.7(3) . .
Co5 O18 Co5 93.2(4) 8_455 .
N3 O19 Co6 132.9(5) . .
N3 O19 Co7 134.4(6) . .
Co6 O19 Co7 91.4(2) . .
N4 O20 Co7 121.5(3) . 3_675
N4 O20 Co7 121.5(3) . .
Co7 O20 Co7 117.0(6) 3_675 .
Co1 O22 H22A 98.6 . .
Co2 O23 Co2 126.8(4) 6_665 .
Co2 O23 Co1 96.3(3) 6_665 .
Co2 O23 Co1 96.3(3) . .
Co2 O23 H23A 111.4 6_665 .
Co2 O23 H23A 111.4 . .
Co1 O23 H23A 111.4 . .
Co5 O24 Co3 124.7(3) . .
Co5 O24 Co4 99.7(3) . .
Co3 O24 Co4 99.1(2) . .
Co3 O25 Co4 94.5(3) . .
Co3 O25 H25A 110.5 . .
Co4 O25 H25A 110.8 . .
Co6 O26 H26A 106.9 . .
Co6 O26 H26B 107.1 . .
H26A O26 H26B 106.9 . .
Co4 O27 H27A 110.0 . .
Co4 O27 H27B 107.6 . .
H27A O27 H27B 88.3 . .
Co6 O28 Co6 128.7(5) . 6_665
Co6 O28 Co7 95.7(3) . .
Co6 O28 Co7 95.7(3) 6_665 .
Co6 O28 H28A 111.0 . .
Co6 O28 H28A 110.9 6_665 .
Co7 O28 H28A 111.1 . .
C15 N1 C30 112.3(10) . .
C15 N1 C29 109.8(10) . .
C30 N1 C29 111.4(9) . .
C15 N1 C14 109.6(10) . .
C30 N1 C14 103.9(9) . .
C29 N1 C14 109.6(10) . .
O16 N2 O16 118.7(12) 8_455 .
O16 N2 O17 120.6(6) 8_455 .
O16 N2 O17 120.6(6) . .
O19 N3 O19 122.0(9) 8_455 .
O19 N3 O18 119.0(5) 8_455 .
O19 N3 O18 119.0(5) . .
O21 N4 O21 97(2) 3_675 .
O21 N4 O20 131.3(11) 3_675 .
O21 N4 O20 131.3(11) . .
O1 C1 O2 127.1(10) . .
O1 C1 C2 119.2(10) . .
O2 C1 C2 113.7(11) . .
C7 C2 C1 124.5(12) . .
C7 C2 C3 113.8(13) . .
C1 C2 C3 121.6(13) . .
C4 C3 C2 120.5(18) . .
C4 C3 H3A 119.8 . .
C2 C3 H3A 119.8 . .
C5 C4 C3 123.3(17) . .
C5 C4 H4A 118.3 . .
C3 C4 H4A 118.3 . .
C4 C5 C6 119(2) . .
C4 C5 H5A 120.4 . .
C6 C5 H5A 120.4 . .
C5 C6 C7 118.1(18) . .
C5 C6 H6A 120.9 . .
C7 C6 H6A 120.9 . .
C2 C7 C6 124.1(15) . .
C2 C7 C8 120.6(13) . .
C6 C7 C8 115.3(18) . .
C13 C8 C9 115.2(11) . .
C13 C8 C7 122.2(12) . .
C9 C8 C7 122.6(12) . .
C10 C9 C8 123.3(11) . .
C10 C9 H9A 118.4 . .
C8 C9 H9A 118.4 . .
C11 C10 C9 119.8(12) . .
C11 C10 H10A 120.1 . .
C9 C10 H10A 120.1 . .
C10 C11 C14 129.4(13) . .
C10 C11 C12 118.5(11) . .
C14 C11 C12 112.1(11) . .
C13 C12 C11 120.8(11) . .
C13 C12 H12A 119.6 . .
C11 C12 H12A 119.6 . .
C12 C13 C8 122.0(12) . .
C12 C13 H13A 119.0 . .
C8 C13 H13A 119.0 . .
C11 C14 N1 118.7(10) . .
C11 C14 H14A 107.6 . .
N1 C14 H14A 107.6 . .
C11 C14 H14B 107.6 . .
N1 C14 H14B 107.6 . .
H14A C14 H14B 107.1 . .
C16 C15 N1 114.0(10) . .
C16 C15 H15A 108.7 . .
N1 C15 H15A 108.7 . .
C16 C15 H15B 108.7 . .
N1 C15 H15B 108.7 . .
H15A C15 H15B 107.6 . .
C21 C16 C17 120.7(10) . .
C21 C16 C15 121.2(10) . .
C17 C16 C15 117.6(11) . .
C16 C17 C18 119.5(10) . .
C16 C17 H17A 120.2 . .
C18 C17 H17A 120.2 . .
C19 C18 C17 120.1(10) . .
C19 C18 H18A 119.9 . .
C17 C18 H18A 119.9 . .
C18 C19 C20 117.5(10) . .
C18 C19 C22 122.3(9) . .
C20 C19 C22 120.3(10) . .
C19 C20 C21 123.8(10) . .
C19 C20 H20A 118.1 . .
C21 C20 H20A 118.1 . .
C16 C21 C20 118.1(10) . .
C16 C21 H21A 120.9 . .
C20 C21 H21A 120.9 . .
C27 C22 C19 125.7(9) . .
C27 C22 C23 113.3(10) . .
C19 C22 C23 120.9(9) . .
C24 C23 C22 125.9(10) . .
C24 C23 H23B 117.1 . .
C22 C23 H23B 117.1 . .
C23 C24 C25 116.8(10) . .
C23 C24 H24A 121.6 . .
C25 C24 H24A 121.6 . .
C26 C25 C24 121.7(10) . .
C26 C25 H25B 119.2 . .
C24 C25 H25B 119.2 . .
C25 C26 C27 121.5(9) . .
C25 C26 H26C 119.2 . .
C27 C26 H26C 119.2 . .
C26 C27 C22 120.7(9) . .
C26 C27 C28 117.0(9) . .
C22 C27 C28 122.0(10) . .
O3 C28 O4 126.7(10) . .
O3 C28 C27 119.8(10) . .
O4 C28 C27 113.5(10) . .
N1 C29 H29A 109.5 . .
N1 C29 H29B 109.5 . .
H29A C29 H29B 109.5 . .
N1 C29 H29C 109.5 . .
H29A C29 H29C 109.5 . .
H29B C29 H29C 109.5 . .
N1 C30 H30A 109.5 . .
N1 C30 H30B 109.5 . .
H30A C30 H30B 109.5 . .
N1 C30 H30C 109.5 . .
H30A C30 H30C 109.5 . .
H30B C30 H30C 109.5 . .
O6 C31 O5 129.9(10) . .
O6 C31 H31A 115.1 . .
O5 C31 H31A 115.1 . .
O8 C32 O7 126.4(11) . .
O8 C32 H32A 116.8 . .
O7 C32 H32A 116.8 . .
O10 C33 O9 132.7(10) . .
O10 C33 H33A 113.6 . .
O9 C33 H33A 113.6 . .
O11 C34 O11 124.0(12) . 6_665
O11 C34 H34A 118.0 . .
O11 C34 H34A 118.0 6_665 .
O12 C35 O12 129.3(16) 6_665 .
O12 C35 H35A 115.4 6_665 .
O12 C35 H35A 115.4 . .
O13 C36 O13 121.3(12) 8_455 .
O13 C36 H36A 119.3 8_455 .
O13 C36 H36A 119.3 . .
O14 C37 O15 126.3(8) . .
O14 C37 H37A 116.8 . .
O15 C37 H37A 116.8 . .
C39 O30 H30D 112.5 . .
O30 C39 H39A 106.7 . .
O30 C39 H39B 103.1 . .
H39A C39 H39B 116.3 . .
O30 C39 H39C 106.7 . .
H39A C39 H39C 114.4 . .
H39B C39 H39C 108.6 . .
O29 C38 O29 124(4) 3_675 .
O29 C38 H38A 118.1 3_675 .
O29 C38 H38A 118.1 . .

loop_
_geom_bond_atom_site_label_1
_geom_bond_atom_site_label_2
_geom_bond_distance
_geom_bond_site_symmetry_2
Co1 O22 2.077(10) .
Co1 O23 2.075(8) .
Co1 O1 2.098(7) .
Co1 O1 2.098(7) 6_665
Co1 O7 2.145(7) 6_665
Co1 O7 2.145(7) .
Co2 O2 2.053(6) .
Co2 O23 2.062(4) .
Co2 O7 2.081(7) .
Co2 O5 2.083(7) .
Co2 O9 2.087(7) .
Co2 O11 2.099(7) .
Co3 O24 2.014(5) .
Co3 O6 2.049(7) .
Co3 O16 2.055(7) .
Co3 O25 2.099(8) .
Co3 O9 2.104(7) .
Co3 O11 2.178(7) .
Co4 O24 2.065(7) .
Co4 O10 2.084(7) .
Co4 O14 2.096(7) .
Co4 O25 2.128(7) .
Co4 O13 2.148(6) .
Co4 O27 2.190(11) .
Co5 O24 1.998(6) .
Co5 O13 2.085(7) .
Co5 O15 2.089(6) .
Co5 O17 2.093(6) .
Co5 O12 2.119(6) .
Co5 O18 2.136(8) .
Co6 O3 2.010(6) .
Co6 O28 2.027(4) .
Co6 O26 2.075(7) .
Co6 O15 2.086(6) .
Co6 O19 2.134(7) .
Co6 O12 2.174(7) .
Co7 O20 1.987(7) .
Co7 O4 2.056(6) .
Co7 O4 2.056(6) 6_665
Co7 O28 2.092(10) .
Co7 O19 2.133(6) .
Co7 O19 2.133(6) 6_665
O1 C1 1.223(13) .
O2 C1 1.276(13) .
O3 C28 1.256(13) .
O4 C28 1.310(14) .
O5 C31 1.303(14) .
O6 C31 1.231(15) .
O7 C32 1.312(13) .
O8 C32 1.236(13) .
O9 C33 1.347(18) .
O10 C33 1.205(17) .
O11 C34 1.255(9) .
O12 C35 1.230(10) .
O13 C36 1.297(9) .
O14 C37 1.261(11) .
O15 C37 1.264(11) .
O16 N2 1.244(9) .
O17 N2 1.266(14) .
O17 Co5 2.093(6) 8_455
O18 N3 1.372(15) .
O18 Co5 2.136(8) 8_455
O19 N3 1.244(6) .
O20 N4 1.42(2) .
O20 Co7 1.987(7) 3_675
O21 N4 1.310(19) .
O22 H22A 0.8589 .
O23 Co2 2.062(4) 6_665
O23 H23A 0.9797 .
O25 H25A 0.8504 .
O26 H26A 0.8502 .
O26 H26B 0.8499 .
O27 H27A 0.9233 .
O27 H27B 0.9974 .
O28 Co6 2.027(4) 6_665
O28 H28A 0.9821 .
N1 C15 1.524(15) .
N1 C30 1.565(15) .
N1 C29 1.592(15) .
N1 C14 1.614(13) .
N2 O16 1.244(9) 8_455
N3 O19 1.244(6) 8_455
N4 O21 1.310(19) 3_675
C1 C2 1.434(17) .
C2 C7 1.36(2) .
C2 C3 1.468(19) .
C3 C4 1.46(2) .
C3 H3A 0.9300 .
C4 C5 1.30(3) .
C4 H4A 0.9300 .
C5 C6 1.41(2) .
C5 H5A 0.9300 .
C6 C7 1.49(2) .
C6 H6A 0.9300 .
C7 C8 1.50(2) .
C8 C13 1.388(15) .
C8 C9 1.460(19) .
C9 C10 1.368(19) .
C9 H9A 0.9300 .
C10 C11 1.299(15) .
C10 H10A 0.9300 .
C11 C14 1.461(18) .
C11 C12 1.510(18) .
C12 C13 1.304(16) .
C12 H12A 0.9300 .
C13 H13A 0.9300 .
C14 H14A 0.9700 .
C14 H14B 0.9700 .
C15 C16 1.446(16) .
C15 H15A 0.9700 .
C15 H15B 0.9700 .
C16 C21 1.364(15) .
C16 C17 1.397(16) .
C17 C18 1.440(16) .
C17 H17A 0.9300 .
C18 C19 1.379(14) .
C18 H18A 0.9300 .
C19 C20 1.385(14) .
C19 C22 1.439(14) .
C20 C21 1.407(15) .
C20 H20A 0.9300 .
C21 H21A 0.9300 .
C22 C27 1.402(14) .
C22 C23 1.465(16) .
C23 C24 1.337(17) .
C23 H23B 0.9300 .
C24 C25 1.379(16) .
C24 H24A 0.9300 .
C25 C26 1.359(15) .
C25 H25B 0.9300 .
C26 C27 1.392(14) .
C26 H26C 0.9300 .
C27 C28 1.566(15) .
C29 H29A 0.9600 .
C29 H29B 0.9600 .
C29 H29C 0.9600 .
C30 H30A 0.9600 .
C30 H30B 0.9600 .
C30 H30C 0.9600 .
C31 H31A 0.9300 .
C32 H32A 0.9300 .
C33 H33A 0.9300 .
C34 O11 1.255(9) 6_665
C34 H34A 0.9300 .
C35 O12 1.230(10) 6_665
C35 H35A 0.9300 .
C36 O13 1.297(9) 8_455
C36 H36A 0.9300 .
C37 H37A 0.9300 .
O30 C39 1.55(5) .
O30 H30D 0.8491 .
C39 H39A 0.8889 .
C39 H39B 0.9562 .
C39 H39C 0.9748 .
O29 C38 1.32(3) .
C38 O29 1.32(3) 3_675
C38 H38A 0.9300 .

loop_
_platon_squeeze_void_nr
_platon_squeeze_void_average_x
_platon_squeeze_void_average_y
_platon_squeeze_void_average_z
_platon_squeeze_void_volume
_platon_squeeze_void_count_electrons
_platon_squeeze_void_content
1 -0.006 0.001 0.000 4786 1252 ' '
2 0.054 0.554 -0.007 6 1 ' '
3 0.446 0.054 0.007 6 2 ' '
4 0.554 0.946 0.007 6 2 ' '
5 0.946 0.446 -0.007 6 2 ' '
